data_4503857
loop_
_publ_author_name
'Kato, Takako'
'Okamoto, Iwao'
'Masu, Hyuma'
'Katagiri, Kosuke'
'Tominaga, Masahide'
'Yamaguchi, Kentaro'
'Kagechika, Hiroyuki'
'Azumaya, Isao'

_publ_section_title
;
 Polymorphism and Pseudopolymorphism of an Aromatic Amide: Spontaneous
 Resolution and Crystal-to-Crystal phase Transition
;
_journal_issue 10
_journal_name_full 'Crystal Growth &amp; Design'
_journal_page_first 3871
_journal_paper_doi 10.1021/cg800658t
_journal_volume 8
_journal_year 2008
_chemical_formula_moiety 'C22 H18 F2 N2 O2, C4 H8 O'
_chemical_formula_sum 'C26 H26 F2 N2 O3'
_chemical_formula_weight 452.49
_chemical_name_systematic
;
 ?
;
_space_group_IT_number 7
_symmetry_cell_setting monoclinic
_symmetry_space_group_name_Hall 'P -2yac'
_symmetry_space_group_name_H-M 'P 1 n 1'
_atom_sites_solution_hydrogens geom
_atom_sites_solution_primary direct
_atom_sites_solution_secondary difmap
_audit_creation_method SHELXL-97
_cell_angle_alpha 90.00
_cell_angle_beta 91.078(3)
_cell_angle_gamma 90.00
_cell_formula_units_Z 2
_cell_length_a 9.038(2)
_cell_length_b 10.645(3)
_cell_length_c 11.762(3)
_cell_measurement_reflns_used 1608
_cell_measurement_temperature 120
_cell_measurement_theta_max 25.45
_cell_measurement_theta_min 2.58
_cell_volume 1131.4(5)
_computing_cell_refinement 'Bruker SMART'
_computing_data_collection 'Bruker SMART'
_computing_data_reduction 'Bruker SAINT'
_computing_molecular_graphics 'Bruker SHELXTL'
_computing_publication_material 'Bruker SHELXTL'
_computing_structure_refinement 'SHELXL-97 (Sheldrick, 1997)'
_computing_structure_solution 'SHELXS-97 (Sheldrick, 1990)'
_diffrn_ambient_temperature 120
_diffrn_detector_area_resol_mean 8.333
_diffrn_measured_fraction_theta_full 0.988
_diffrn_measured_fraction_theta_max 0.977
_diffrn_measurement_device_type 'Bruker APEXII CCD area detector'
_diffrn_measurement_method 'phi and omega scans'
_diffrn_radiation_monochromator graphite
_diffrn_radiation_source 'fine-focus sealed tube'
_diffrn_radiation_type MoK\a
_diffrn_radiation_wavelength 0.71073
_diffrn_reflns_av_R_equivalents 0.0203
_diffrn_reflns_av_sigmaI/netI 0.0433
_diffrn_reflns_limit_h_max 11
_diffrn_reflns_limit_h_min -10
_diffrn_reflns_limit_k_max 13
_diffrn_reflns_limit_k_min -9
_diffrn_reflns_limit_l_max 14
_diffrn_reflns_limit_l_min -14
_diffrn_reflns_number 5113
_diffrn_reflns_theta_full 25.00
_diffrn_reflns_theta_max 25.84
_diffrn_reflns_theta_min 1.91
_exptl_absorpt_coefficient_mu 0.098
_exptl_absorpt_correction_T_max 0.9806
_exptl_absorpt_correction_T_min 0.9618
_exptl_absorpt_correction_type empirical
_exptl_absorpt_process_details 'SADABS Sheldrick 1996'
_exptl_crystal_colour colourless
_exptl_crystal_density_diffrn 1.328
_exptl_crystal_density_method 'not measured'
_exptl_crystal_description prism
_exptl_crystal_F_000 476
_exptl_crystal_size_max 0.40
_exptl_crystal_size_mid 0.30
_exptl_crystal_size_min 0.20
_refine_diff_density_max 0.252
_refine_diff_density_min -0.191
_refine_diff_density_rms 0.042
_refine_ls_abs_structure_details 'Flack H D (1983), Acta Cryst. A39, 876-881'
_refine_ls_abs_structure_Flack -0.5(7)
_refine_ls_extinction_method none
_refine_ls_goodness_of_fit_ref 1.541
_refine_ls_hydrogen_treatment constr
_refine_ls_matrix_type full
_refine_ls_number_parameters 300
_refine_ls_number_reflns 3576
_refine_ls_number_restraints 2
_refine_ls_restrained_S_all 1.540
_refine_ls_R_factor_all 0.0558
_refine_ls_R_factor_gt 0.0423
_refine_ls_shift/su_max 0.000
_refine_ls_shift/su_mean 0.000
_refine_ls_structure_factor_coef Fsqd
_refine_ls_weighting_details 'calc w=1/[\s^2^(Fo^2^)+(0.0000P)^2^+0.0000P] where P=(Fo^2^+2Fc^2^)/3'
_refine_ls_weighting_scheme calc
_refine_ls_wR_factor_gt 0.0630
_refine_ls_wR_factor_ref 0.0653
_reflns_number_gt 2958
_reflns_number_total 3576
_reflns_threshold_expression >2sigma(I)
_cod_data_source_file cg800658t_si_002.cif
_cod_data_source_block a0704051tka(Form-VI)
_cod_depositor_comments
;
The following automatic conversions were performed:

'_symmetry_cell_setting' value 'Monoclinic' changed to 'monoclinic'
according to /home/saulius/struct/CIF-dictionaries/cif_core.dic
dictionary named 'cif_core.dic' version 2.4.1 from 2010-06-29.

Automatic conversion script
Id: cif_fix_values 1715 2011-07-08 13:25:40Z adriana 
;
_cod_original_cell_volume 1131.5(5)
_cod_original_sg_symbol_H-M Pn
_cod_database_code 4503857

loop_
_symmetry_equiv_pos_as_xyz
'x, y, z'
'x+1/2, -y, z+1/2'

loop_
_atom_site_label
_atom_site_type_symbol
_atom_site_fract_x
_atom_site_fract_y
_atom_site_fract_z
_atom_site_U_iso_or_equiv
_atom_site_adp_type
_atom_site_occupancy
_atom_site_symmetry_multiplicity
_atom_site_calc_flag
_atom_site_refinement_flags
C1 C 0.0277(3) 0.1347(2) 0.3480(2) 0.0211(7) Uani 1 1 d .
C5 C -0.2397(3) 0.1386(2) 0.3652(2) 0.0292(7) Uani 1 1 d .
H5 H -0.3351 0.1191 0.3349 0.035 Uiso 1 1 calc R
C2 C 0.0419(3) 0.1972(2) 0.4526(2) 0.0217(6) Uani 1 1 d .
C6 C -0.1133(3) 0.1041(2) 0.3070(2) 0.0257(7) Uani 1 1 d .
H6 H -0.1234 0.0586 0.2378 0.031 Uiso 1 1 calc R
C4 C -0.2245(3) 0.2018(2) 0.4680(2) 0.0287(7) Uani 1 1 d .
H4 H -0.3099 0.2251 0.5090 0.034 Uiso 1 1 calc R
C3 C -0.0860(3) 0.2307(2) 0.5104(2) 0.0261(7) Uani 1 1 d .
H3 H -0.0768 0.2744 0.5806 0.031 Uiso 1 1 calc R
C9 C 0.2839(3) 0.0229(2) 0.5201(2) 0.0206(6) Uani 1 1 d .
C12 C 0.2769(3) -0.2326(2) 0.5314(3) 0.0258(7) Uani 1 1 d .
C13 C 0.3984(3) -0.1778(3) 0.4841(2) 0.0261(7) Uani 1 1 d .
H13 H 0.4771 -0.2268 0.4553 0.031 Uiso 1 1 calc R
C17 C 0.2431(3) 0.3082(2) 0.2506(2) 0.0202(7) Uani 1 1 d .
C19 C 0.3501(4) 0.5149(3) 0.2690(2) 0.0321(8) Uani 1 1 d .
H19 H 0.4311 0.5684 0.2877 0.039 Uiso 1 1 calc R
C11 C 0.1607(3) -0.1677(3) 0.5748(2) 0.0240(7) Uani 1 1 d .
H11 H 0.0807 -0.2101 0.6092 0.029 Uiso 1 1 calc R
C14 C 0.4013(3) -0.0475(3) 0.4803(2) 0.0234(7) Uani 1 1 d .
H14 H 0.4849 -0.0059 0.4500 0.028 Uiso 1 1 calc R
C15 C 0.1606(3) -0.0410(2) 0.2571(2) 0.0272(7) Uani 1 1 d .
H15A H 0.0859 -0.0615 0.1985 0.041 Uiso 1 1 calc R
H15B H 0.1421 -0.0903 0.3257 0.041 Uiso 1 1 calc R
H15C H 0.2592 -0.0608 0.2289 0.041 Uiso 1 1 calc R
C20 C 0.2170(4) 0.5633(3) 0.2340(3) 0.0303(8) Uani 1 1 d .
C10 C 0.1632(3) -0.0384(3) 0.5670(2) 0.0223(7) Uani 1 1 d .
H10 H 0.0821 0.0092 0.5938 0.027 Uiso 1 1 calc R
C7 C 0.1969(3) 0.3725(2) 0.5242(2) 0.0275(7) Uani 1 1 d .
H7A H 0.1665 0.3889 0.6024 0.041 Uiso 1 1 calc R
H7B H 0.1340 0.4205 0.4712 0.041 Uiso 1 1 calc R
H7C H 0.3003 0.3978 0.5156 0.041 Uiso 1 1 calc R
C22 C 0.1109(3) 0.3617(2) 0.2130(2) 0.0251(7) Uani 1 1 d .
H22 H 0.0291 0.3095 0.1936 0.030 Uiso 1 1 calc R
C16 C 0.2662(3) 0.1699(2) 0.2529(2) 0.0242(7) Uani 1 1 d .
C21 C 0.0977(3) 0.4922(2) 0.2036(2) 0.0282(7) Uani 1 1 d .
H21 H 0.0084 0.5299 0.1768 0.034 Uiso 1 1 calc R
C8 C 0.3009(3) 0.1621(2) 0.5214(2) 0.0230(7) Uani 1 1 d .
C18 C 0.3634(3) 0.3854(3) 0.2764(2) 0.0277(7) Uani 1 1 d .
H18 H 0.4553 0.3491 0.2993 0.033 Uiso 1 1 calc R
N2 N 0.1818(2) 0.23733(19) 0.49951(18) 0.0195(6) Uani 1 1 d .
N1 N 0.1524(2) 0.09327(18) 0.28411(17) 0.0196(5) Uani 1 1 d .
O1 O 0.3851(2) 0.12500(17) 0.22272(16) 0.0333(5) Uani 1 1 d .
O2 O 0.4232(2) 0.20897(17) 0.54672(16) 0.0300(5) Uani 1 1 d .
F2 F 0.2749(2) -0.36121(14) 0.53926(14) 0.0385(4) Uani 1 1 d .
F1 F 0.2040(2) 0.69082(14) 0.22823(14) 0.0439(5) Uani 1 1 d .
O3 O 0.6643(2) 0.6592(2) 0.31619(17) 0.0447(6) Uani 1 1 d .
C24 C 0.8170(4) 0.7806(3) 0.4339(3) 0.0406(9) Uani 1 1 d .
H24A H 0.7479 0.8043 0.4947 0.049 Uiso 1 1 calc R
H24B H 0.9016 0.8397 0.4346 0.049 Uiso 1 1 calc R
C25 C 0.8686(4) 0.6452(3) 0.4470(3) 0.0447(9) Uani 1 1 d .
H25A H 0.8786 0.6214 0.5281 0.054 Uiso 1 1 calc R
H25B H 0.9645 0.6318 0.4095 0.054 Uiso 1 1 calc R
C23 C 0.7397(4) 0.7772(3) 0.3188(2) 0.0413(9) Uani 1 1 d .
H23A H 0.6688 0.8477 0.3106 0.050 Uiso 1 1 calc R
H23B H 0.8123 0.7824 0.2569 0.050 Uiso 1 1 calc R
C26 C 0.7452(4) 0.5713(3) 0.3877(3) 0.0498(10) Uani 1 1 d .
H26A H 0.7871 0.5030 0.3411 0.060 Uiso 1 1 calc R
H26B H 0.6789 0.5337 0.4444 0.060 Uiso 1 1 calc R

loop_
_atom_site_aniso_label
_atom_site_aniso_U_11
_atom_site_aniso_U_22
_atom_site_aniso_U_33
_atom_site_aniso_U_23
_atom_site_aniso_U_13
_atom_site_aniso_U_12
C1 0.0179(17) 0.0243(16) 0.0212(16) 0.0017(12) 0.0012(13) -0.0018(13)
C5 0.0178(17) 0.0368(19) 0.0330(19) 0.0064(14) -0.0023(14) -0.0044(14)
C2 0.0200(17) 0.0225(16) 0.0224(16) 0.0016(12) -0.0017(13) -0.0029(13)
C6 0.0235(18) 0.0285(18) 0.0250(17) 0.0014(12) -0.0012(13) -0.0040(14)
C4 0.0207(18) 0.0348(18) 0.0309(18) 0.0039(14) 0.0056(14) 0.0019(14)
C3 0.0263(19) 0.0304(18) 0.0218(18) -0.0027(12) 0.0045(14) 0.0011(14)
C9 0.0181(16) 0.0250(16) 0.0183(15) -0.0008(13) -0.0041(12) 0.0011(14)
C12 0.0265(18) 0.0224(16) 0.0282(16) 0.0005(14) -0.0042(13) 0.0003(15)
C13 0.0202(17) 0.0283(18) 0.0299(17) -0.0027(13) 0.0011(14) 0.0056(13)
C17 0.0208(18) 0.0216(16) 0.0183(16) -0.0014(13) 0.0062(13) -0.0030(13)
C19 0.040(2) 0.0303(19) 0.0259(18) -0.0035(14) 0.0080(15) -0.0155(16)
C11 0.0214(17) 0.0258(17) 0.0248(17) 0.0035(13) -0.0028(13) -0.0033(13)
C14 0.0169(16) 0.0338(18) 0.0195(16) 0.0024(13) 0.0028(13) 0.0021(14)
C15 0.0290(19) 0.0261(17) 0.0264(18) -0.0053(13) 0.0004(14) -0.0044(14)
C20 0.044(2) 0.0207(17) 0.0267(18) 0.0019(13) 0.0083(16) -0.0036(15)
C10 0.0149(16) 0.0322(18) 0.0198(16) -0.0013(13) -0.0015(12) 0.0029(13)
C7 0.0327(19) 0.0230(17) 0.0268(17) -0.0041(13) 0.0013(14) -0.0010(14)
C22 0.0261(17) 0.0290(17) 0.0200(16) 0.0032(13) 0.0001(13) -0.0037(14)
C16 0.0267(18) 0.0282(18) 0.0178(16) 0.0001(13) -0.0011(13) -0.0020(15)
C21 0.0292(19) 0.0299(18) 0.0256(17) 0.0038(13) 0.0035(15) 0.0047(14)
C8 0.0193(17) 0.0327(17) 0.0169(15) -0.0004(14) 0.0016(12) -0.0021(15)
C18 0.0252(18) 0.0337(19) 0.0245(17) 0.0002(14) 0.0042(13) -0.0012(15)
N2 0.0157(13) 0.0217(13) 0.0210(14) -0.0033(10) -0.0008(11) 0.0002(11)
N1 0.0146(13) 0.0212(13) 0.0230(13) -0.0017(10) 0.0033(10) -0.0014(10)
O1 0.0239(12) 0.0347(13) 0.0418(13) -0.0029(10) 0.0134(10) 0.0024(10)
O2 0.0183(12) 0.0332(12) 0.0385(12) -0.0012(10) -0.0022(10) -0.0031(10)
F2 0.0379(11) 0.0251(10) 0.0527(12) -0.0016(9) 0.0033(9) 0.0013(9)
F1 0.0609(14) 0.0231(10) 0.0481(11) 0.0018(9) 0.0088(10) -0.0022(9)
O3 0.0417(15) 0.0542(15) 0.0379(14) 0.0016(11) -0.0099(11) -0.0135(12)
C24 0.035(2) 0.056(2) 0.0315(19) 0.0001(16) -0.0053(16) -0.0116(17)
C25 0.040(2) 0.061(2) 0.033(2) 0.0002(17) 0.0013(16) 0.0039(18)
C23 0.042(2) 0.050(2) 0.032(2) 0.0057(16) 0.0001(17) -0.0111(18)
C26 0.054(3) 0.052(2) 0.044(2) 0.0018(18) 0.004(2) -0.0042(19)

loop_
_atom_type_symbol
_atom_type_description
_atom_type_scat_dispersion_real
_atom_type_scat_dispersion_imag
_atom_type_scat_source
C C 0.0033 0.0016 'International Tables Vol C Tables 4.2.6.8 and 6.1.1.4'
H H 0.0000 0.0000 'International Tables Vol C Tables 4.2.6.8 and 6.1.1.4'
N N 0.0061 0.0033 'International Tables Vol C Tables 4.2.6.8 and 6.1.1.4'
O O 0.0106 0.0060 'International Tables Vol C Tables 4.2.6.8 and 6.1.1.4'
F F 0.0171 0.0103 'International Tables Vol C Tables 4.2.6.8 and 6.1.1.4'

loop_
_geom_angle_atom_site_label_1
_geom_angle_atom_site_label_2
_geom_angle_atom_site_label_3
_geom_angle
C6 C1 C2 118.9(2)
C6 C1 N1 118.0(2)
C2 C1 N1 123.0(2)
C4 C5 C6 119.2(3)
C4 C5 H5 120.4
C6 C5 H5 120.4
C3 C2 C1 119.0(3)
C3 C2 N2 117.9(2)
C1 C2 N2 123.0(2)
C5 C6 C1 121.5(3)
C5 C6 H6 119.3
C1 C6 H6 119.3
C3 C4 C5 119.9(3)
C3 C4 H4 120.1
C5 C4 H4 120.1
C4 C3 C2 121.5(3)
C4 C3 H3 119.2
C2 C3 H3 119.2
C14 C9 C10 119.4(2)
C14 C9 C8 117.4(2)
C10 C9 C8 122.9(2)
C11 C12 C13 124.3(3)
C11 C12 F2 118.0(3)
C13 C12 F2 117.7(3)
C12 C13 C14 117.1(3)
C12 C13 H13 121.5
C14 C13 H13 121.5
C22 C17 C18 119.4(2)
C22 C17 C16 122.2(3)
C18 C17 C16 118.1(3)
C20 C19 C18 118.0(3)
C20 C19 H19 121.0
C18 C19 H19 121.0
C12 C11 C10 117.8(3)
C12 C11 H11 121.1
C10 C11 H11 121.1
C9 C14 C13 120.9(3)
C9 C14 H14 119.6
C13 C14 H14 119.6
N1 C15 H15A 109.5
N1 C15 H15B 109.5
H15A C15 H15B 109.5
N1 C15 H15C 109.5
H15A C15 H15C 109.5
H15B C15 H15C 109.5
C21 C20 F1 118.3(3)
C21 C20 C19 124.0(3)
F1 C20 C19 117.7(3)
C11 C10 C9 120.5(2)
C11 C10 H10 119.8
C9 C10 H10 119.8
N2 C7 H7A 109.5
N2 C7 H7B 109.5
H7A C7 H7B 109.5
N2 C7 H7C 109.5
H7A C7 H7C 109.5
H7B C7 H7C 109.5
C17 C22 C21 120.3(3)
C17 C22 H22 119.8
C21 C22 H22 119.8
O1 C16 N1 120.6(2)
O1 C16 C17 120.1(3)
N1 C16 C17 119.3(2)
C20 C21 C22 117.8(3)
C20 C21 H21 121.1
C22 C21 H21 121.1
O2 C8 N2 120.3(2)
O2 C8 C9 119.5(3)
N2 C8 C9 120.1(3)
C19 C18 C17 120.5(3)
C19 C18 H18 119.8
C17 C18 H18 119.8
C8 N2 C2 125.8(2)
C8 N2 C7 117.8(2)
C2 N2 C7 116.4(2)
C16 N1 C1 124.0(2)
C16 N1 C15 118.8(2)
C1 N1 C15 117.1(2)
C23 O3 C26 108.7(3)
C23 C24 C25 101.7(3)
C23 C24 H24A 111.4
C25 C24 H24A 111.4
C23 C24 H24B 111.4
C25 C24 H24B 111.4
H24A C24 H24B 109.3
C24 C25 C26 102.8(3)
C24 C25 H25A 111.2
C26 C25 H25A 111.2
C24 C25 H25B 111.2
C26 C25 H25B 111.2
H25A C25 H25B 109.1
O3 C23 C24 104.6(2)
O3 C23 H23A 110.8
C24 C23 H23A 110.8
O3 C23 H23B 110.8
C24 C23 H23B 110.8
H23A C23 H23B 108.9
O3 C26 C25 106.8(3)
O3 C26 H26A 110.4
C25 C26 H26A 110.4
O3 C26 H26B 110.4
C25 C26 H26B 110.4
H26A C26 H26B 108.6

loop_
_geom_bond_atom_site_label_1
_geom_bond_atom_site_label_2
_geom_bond_distance
C1 C6 1.392(4)
C1 C2 1.403(3)
C1 N1 1.436(3)
C5 C4 1.389(4)
C5 C6 1.392(4)
C5 H5 0.9500
C2 C3 1.398(3)
C2 N2 1.434(3)
C6 H6 0.9500
C4 C3 1.374(4)
C4 H4 0.9500
C3 H3 0.9500
C9 C14 1.388(3)
C9 C10 1.393(3)
C9 C8 1.490(3)
C12 C11 1.364(4)
C12 C13 1.370(4)
C12 F2 1.372(3)
C13 C14 1.388(4)
C13 H13 0.9500
C17 C22 1.389(4)
C17 C18 1.392(4)
C17 C16 1.486(3)
C19 C20 1.365(4)
C19 C18 1.387(4)
C19 H19 0.9500
C11 C10 1.380(4)
C11 H11 0.9500
C14 H14 0.9500
C15 N1 1.466(3)
C15 H15A 0.9800
C15 H15B 0.9800
C15 H15C 0.9800
C20 C21 1.360(4)
C20 F1 1.364(3)
C10 H10 0.9500
C7 N2 1.473(3)
C7 H7A 0.9800
C7 H7B 0.9800
C7 H7C 0.9800
C22 C21 1.398(3)
C22 H22 0.9500
C16 O1 1.235(3)
C16 N1 1.368(3)
C21 H21 0.9500
C8 O2 1.244(3)
C8 N2 1.362(3)
C18 H18 0.9500
O3 C23 1.429(3)
O3 C26 1.447(4)
C24 C23 1.513(4)
C24 C25 1.521(4)
C24 H24A 0.9900
C24 H24B 0.9900
C25 C26 1.524(5)
C25 H25A 0.9900
C25 H25B 0.9900
C23 H23A 0.9900
C23 H23B 0.9900
C26 H26A 0.9900
C26 H26B 0.9900

loop_
_cod_related_entry_id
_cod_related_entry_database
_cod_related_entry_code
1 ChemSpider 30661433
